data_7057022
loop_
_publ_author_name
'Pan, Yangdan'
'Zhang, Haifeng'
'Qin, Yaru'
'Ge, Yu'
'Cui, Yanfeng'
'Li, Yahong'
'Liu, Wei'
'Dong, Yaping'

_publ_section_title
;
 Eight homodinuclear lanthanide complexes prepared from a quinoline based
 ligand: structural diversity and single-molecule magnetism behaviour
;
_journal_issue 7
_journal_name_full 'New Journal of Chemistry'
_journal_page_first 5153
_journal_paper_doi 10.1039/C7NJ04622G
_journal_volume 42
_journal_year 2018
_chemical_formula_moiety 'C36 H32 N8 O17 Pr2, C2 H6 O'
_chemical_formula_sum 'C38 H38 N8 O18 Pr2'
_chemical_formula_weight 1176.58
_space_group_crystal_system triclinic
_space_group_IT_number 2
_space_group_name_Hall '-P 1'
_space_group_name_H-M_alt 'P -1'
_symmetry_space_group_name_Hall '-P 1'
_symmetry_space_group_name_H-M 'P -1'
_atom_sites_solution_hydrogens mixed
_atom_sites_solution_primary dual
_audit_creation_date 2017-04-19
_audit_creation_method
;
Olex2 1.2
(compiled 2017.03.28 svn.r3405 for OlexSys, GUI svn.r5335)
;
_audit_update_record
;
2018-02-12 deposited with the CCDC.
2018-02-13 downloaded from the CCDC.
;
_cell_angle_alpha 63.357(2)
_cell_angle_beta 84.227(3)
_cell_angle_gamma 80.344(2)
_cell_formula_units_Z 2
_cell_length_a 13.3254(8)
_cell_length_b 13.4632(8)
_cell_length_c 14.0695(12)
_cell_measurement_reflns_used 9927
_cell_measurement_temperature 305(2)
_cell_measurement_theta_max 26.53
_cell_measurement_theta_min 2.53
_cell_volume 2223.2(3)
_computing_cell_refinement 'SAINT v8.37A (Bruker, 2015)'
_computing_data_collection 'SAINT v8.37A (Bruker, 2015)'
_computing_data_reduction 'SAINT v8.37A (Bruker, 2015)'
_computing_molecular_graphics 'Olex2 (Dolomanov et al., 2009)'
_computing_publication_material 'Olex2 (Dolomanov et al., 2009)'
_computing_structure_refinement 'ShelXL (Sheldrick, 2015)'
_computing_structure_solution 'ShelXT (Sheldrick, 2015)'
_diffrn_ambient_temperature 304.79
_diffrn_measured_fraction_theta_full 0.999
_diffrn_measured_fraction_theta_max 0.998
_diffrn_measurement_device_type 'CCD area detector'
_diffrn_measurement_method 'phi and omega scans'
_diffrn_radiation_monochromator graphite
_diffrn_radiation_type MoK\a
_diffrn_radiation_wavelength 0.71073
_diffrn_reflns_av_R_equivalents 0.0583
_diffrn_reflns_av_unetI/netI 0.0367
_diffrn_reflns_Laue_measured_fraction_full 0.999
_diffrn_reflns_Laue_measured_fraction_max 0.998
_diffrn_reflns_limit_h_max 17
_diffrn_reflns_limit_h_min -17
_diffrn_reflns_limit_k_max 17
_diffrn_reflns_limit_k_min -17
_diffrn_reflns_limit_l_max 18
_diffrn_reflns_limit_l_min -18
_diffrn_reflns_number 84374
_diffrn_reflns_point_group_measured_fraction_full 0.999
_diffrn_reflns_point_group_measured_fraction_max 0.998
_diffrn_reflns_theta_full 26.500
_diffrn_reflns_theta_max 27.461
_diffrn_reflns_theta_min 2.143
_exptl_absorpt_coefficient_mu 2.249
_exptl_absorpt_correction_T_max 0.7456
_exptl_absorpt_correction_T_min 0.6567
_exptl_absorpt_correction_type multi-scan
_exptl_absorpt_process_details
;
SADABS-2016/2 (Bruker,2016/2) was used for absorption correction.
wR2(int) was 0.1456 before and 0.0568 after correction.
The Ratio of minimum to maximum transmission is 0.8808.
The \l/2 correction factor is Not present.
;
_exptl_crystal_colour 'clear light yellow'
_exptl_crystal_colour_lustre clear
_exptl_crystal_colour_modifier light
_exptl_crystal_colour_primary yellow
_exptl_crystal_density_diffrn 1.758
_exptl_crystal_description block
_exptl_crystal_F_000 1168
_exptl_crystal_size_max 0.2
_exptl_crystal_size_mid 0.2
_exptl_crystal_size_min 0.1
_refine_diff_density_max 1.451
_refine_diff_density_min -0.867
_refine_diff_density_rms 0.107
_refine_ls_extinction_method none
_refine_ls_goodness_of_fit_ref 1.140
_refine_ls_hydrogen_treatment mixed
_refine_ls_matrix_type full
_refine_ls_number_parameters 607
_refine_ls_number_reflns 10179
_refine_ls_number_restraints 8
_refine_ls_restrained_S_all 1.140
_refine_ls_R_factor_all 0.0617
_refine_ls_R_factor_gt 0.0281
_refine_ls_shift/su_max 0.002
_refine_ls_shift/su_mean 0.000
_refine_ls_structure_factor_coef Fsqd
_refine_ls_weighting_details 'w=1/[\s^2^(Fo^2^)+(0.0160P)^2^+2.4130P] where P=(Fo^2^+2Fc^2^)/3'
_refine_ls_weighting_scheme calc
_refine_ls_wR_factor_gt 0.0504
_refine_ls_wR_factor_ref 0.0659
_reflns_Friedel_coverage 0.000
_reflns_number_gt 7388
_reflns_number_total 10179
_reflns_threshold_expression 'I > 2\s(I)'
_cod_data_source_file c7nj04622g2.cif
_cod_data_source_block t_CCDC1
_cod_depositor_comments 'Adding full bibliography for 7057018--7057025.cif.'
_cod_database_code 7057022
_shelx_shelxl_version_number 2014/7
_shelx_space_group_comment
;
The symmetry employed for this shelxl refinement is uniquely defined
by the following loop, which should always be used as a source of
symmetry information in preference to the above space-group names.
They are only intended as comments.
;
_olex2_refinement_description
;
1. Fixed Uiso
 At 1.2 times of:
  All C(H) groups, All C(H,H) groups
 At 1.5 times of:
  All C(H,H,H) groups, All O(H) groups
2. Restrained distances
 H10b-O10
 0.85 with sigma of 0.02
 H10a-O10
 0.85 with sigma of 0.02
3. Uiso/Uaniso restraints and constraints
Uanis(O10) \\sim Ueq: with sigma of 0.005 and sigma for terminal atoms of 0.01
4.a Secondary CH2 refined with riding coordinates:
 C11(H11a,H11b), C29(H29a,H29b), C38(H38a,H38b)
4.b Aromatic/amide H refined with riding coordinates:
 C2(H2), C3(H3), C4(H4), C5(H5), C7(H7), C8(H8), C10(H10), C13(H13), C14(H14),
 C15(H15), C19(H19), C20(H20), C21(H21), C22(H22), C25(H25), C26(H26), C28(H28),
  C33(H33), C34(H34), C35(H35)
4.c Idealised Me refined as rotating group:
 C18(H18a,H18b,H18c), C36(H36a,H36b,H36c), C37(H37a,H37b,H37c)
4.d Idealised tetrahedral OH refined as rotating group:
 O9(H9)
;
_olex2_submission_special_instructions 'No special instructions were received'

loop_
_space_group_symop_operation_xyz
'x, y, z'
'-x, -y, -z'

loop_
_atom_site_label
_atom_site_type_symbol
_atom_site_fract_x
_atom_site_fract_y
_atom_site_fract_z
_atom_site_U_iso_or_equiv
_atom_site_adp_type
_atom_site_occupancy
_atom_site_site_symmetry_order
_atom_site_calc_flag
_atom_site_refinement_flags_posn
_atom_site_refinement_flags_adp
C1 C 0.0206(4) 0.6532(4) -0.0669(3) 0.0514(11) Uani 1 1 d . .
C2 C 0.0487(5) 0.5889(4) -0.1251(3) 0.0674(14) Uani 1 1 d . .
H2 H 0.0019 0.5871 -0.1690 0.081 Uiso 1 1 calc R .
C3 C 0.1424(5) 0.5310(4) -0.1170(4) 0.0734(16) Uani 1 1 d . .
H3 H 0.1605 0.4890 -0.1550 0.088 Uiso 1 1 calc R .
C4 C 0.2125(4) 0.5340(4) -0.0517(4) 0.0721(15) Uani 1 1 d . .
H4 H 0.2773 0.4941 -0.0470 0.086 Uiso 1 1 calc R .
C5 C 0.1882(4) 0.5941(4) 0.0056(4) 0.0603(12) Uani 1 1 d . .
H5 H 0.2366 0.5950 0.0484 0.072 Uiso 1 1 calc R .
C6 C 0.0890(3) 0.6559(3) 0.0007(3) 0.0405(9) Uani 1 1 d . .
C7 C -0.0760(4) 0.7159(4) -0.0737(3) 0.0590(13) Uani 1 1 d . .
H7 H -0.1249 0.7151 -0.1160 0.071 Uiso 1 1 calc R .
C8 C -0.0977(3) 0.7777(4) -0.0183(3) 0.0520(11) Uani 1 1 d . .
H8 H -0.1614 0.8198 -0.0223 0.062 Uiso 1 1 calc R .
C9 C -0.0225(3) 0.7771(3) 0.0453(3) 0.0400(9) Uani 1 1 d . .
C10 C -0.0418(3) 0.8544(3) 0.0946(3) 0.0407(9) Uani 1 1 d . .
H10 H -0.1047 0.8991 0.0861 0.049 Uiso 1 1 calc R .
C11 C 0.0038(3) 0.9533(3) 0.1806(3) 0.0432(10) Uani 1 1 d . .
H11A H -0.0605 0.9982 0.1518 0.052 Uiso 1 1 calc R .
H11B H 0.0567 1.0013 0.1503 0.052 Uiso 1 1 calc R .
C12 C -0.0006(3) 0.9124(3) 0.2981(3) 0.0395(9) Uani 1 1 d . .
C13 C -0.0850(3) 0.9426(4) 0.3509(4) 0.0555(12) Uani 1 1 d . .
H13 H -0.1424 0.9857 0.3129 0.067 Uiso 1 1 calc R .
C14 C -0.0848(3) 0.9096(4) 0.4583(4) 0.0656(14) Uani 1 1 d . .
H14 H -0.1415 0.9312 0.4925 0.079 Uiso 1 1 calc R .
C15 C 0.0000(3) 0.8440(4) 0.5160(4) 0.0608(13) Uani 1 1 d . .
H15 H 0.0002 0.8208 0.5890 0.073 Uiso 1 1 calc R .
C16 C 0.0838(3) 0.8135(3) 0.4645(3) 0.0427(9) Uani 1 1 d . .
C17 C 0.0848(3) 0.8467(3) 0.3557(3) 0.0347(8) Uani 1 1 d . .
C18 C 0.1685(3) 0.6883(4) 0.6267(3) 0.0626(13) Uani 1 1 d . .
H18A H 0.2313 0.6395 0.6510 0.094 Uiso 1 1 calc GR .
H18B H 0.1137 0.6443 0.6451 0.094 Uiso 1 1 calc GR .
H18C H 0.1562 0.7381 0.6598 0.094 Uiso 1 1 calc GR .
C19 C 0.3637(3) 0.8338(4) 0.6332(3) 0.0522(11) Uani 1 1 d . .
H19 H 0.3053 0.8442 0.5969 0.063 Uiso 1 1 calc R .
C20 C 0.3566(4) 0.8100(4) 0.7383(4) 0.0611(12) Uani 1 1 d . .
H20 H 0.2931 0.8045 0.7731 0.073 Uiso 1 1 calc R .
C21 C 0.4433(4) 0.7938(4) 0.7945(4) 0.0619(13) Uani 1 1 d . .
H21 H 0.4369 0.7778 0.8662 0.074 Uiso 1 1 calc R .
C22 C 0.5360(4) 0.8010(4) 0.7458(4) 0.0586(12) Uani 1 1 d . .
H22 H 0.5931 0.7898 0.7841 0.070 Uiso 1 1 calc R .
C23 C 0.5470(3) 0.8255(3) 0.6363(3) 0.0453(10) Uani 1 1 d . .
C24 C 0.4603(3) 0.8428(3) 0.5784(3) 0.0391(9) Uani 1 1 d . .
C25 C 0.6411(3) 0.8370(4) 0.5806(4) 0.0569(12) Uani 1 1 d . .
H25 H 0.7006 0.8246 0.6160 0.068 Uiso 1 1 calc R .
C26 C 0.6444(3) 0.8667(4) 0.4745(4) 0.0515(11) Uani 1 1 d . .
H26 H 0.7057 0.8787 0.4358 0.062 Uiso 1 1 calc R .
C27 C 0.5552(3) 0.8788(3) 0.4244(3) 0.0391(9) Uani 1 1 d . .
C28 C 0.5589(3) 0.9101(3) 0.3095(3) 0.0409(9) Uani 1 1 d . .
H28 H 0.6153 0.9398 0.2685 0.049 Uiso 1 1 calc R .
C29 C 0.4959(3) 0.9317(3) 0.1502(3) 0.0431(9) Uani 1 1 d . .
H29A H 0.5521 0.9750 0.1200 0.052 Uiso 1 1 calc R .
H29B H 0.4340 0.9789 0.1168 0.052 Uiso 1 1 calc R .
C30 C 0.5135(3) 0.8314(3) 0.1282(3) 0.0385(9) Uani 1 1 d . .
C31 C 0.4404(3) 0.7588(3) 0.1632(3) 0.0346(8) Uani 1 1 d . .
C32 C 0.4554(3) 0.6655(3) 0.1423(3) 0.0409(9) Uani 1 1 d . .
C33 C 0.5412(3) 0.6442(4) 0.0868(4) 0.0588(12) Uani 1 1 d . .
H33 H 0.5507 0.5817 0.0733 0.071 Uiso 1 1 calc R .
C34 C 0.6129(3) 0.7180(4) 0.0518(4) 0.0657(14) Uani 1 1 d . .
H34 H 0.6703 0.7052 0.0133 0.079 Uiso 1 1 calc R .
C35 C 0.6004(3) 0.8092(4) 0.0730(3) 0.0520(11) Uani 1 1 d . .
H35 H 0.6502 0.8566 0.0504 0.062 Uiso 1 1 calc R .
C36 C 0.3996(3) 0.4885(3) 0.1872(4) 0.0576(12) Uani 1 1 d . .
H36A H 0.3444 0.4471 0.2239 0.086 Uiso 1 1 calc GR .
H36B H 0.4607 0.4521 0.2263 0.086 Uiso 1 1 calc GR .
H36C H 0.4092 0.4914 0.1175 0.086 Uiso 1 1 calc GR .
N1 N 0.4646(2) 0.8629(3) 0.4745(2) 0.0380(7) Uani 1 1 d . .
N2 N 0.4871(2) 0.8975(3) 0.2656(2) 0.0385(7) Uani 1 1 d . .
N3 N 0.0693(2) 0.7171(3) 0.0559(2) 0.0387(7) Uani 1 1 d . .
N4 N 0.0245(2) 0.8620(2) 0.1483(2) 0.0356(7) Uani 1 1 d . .
N5 N 0.0846(3) 0.5313(3) 0.3072(3) 0.0519(9) Uani 1 1 d . .
N6 N 0.2518(2) 0.8999(3) -0.0271(3) 0.0443(8) Uani 1 1 d . .
N7 N 0.4789(3) 0.6148(3) 0.5246(3) 0.0480(9) Uani 1 1 d . .
N8 N 0.2396(3) 1.0432(3) 0.2993(3) 0.0525(9) Uani 1 1 d . .
O1 O 0.3902(2) 0.6413(2) 0.5548(2) 0.0504(7) Uani 1 1 d . .
O2 O 0.4987(2) 0.6580(2) 0.4260(2) 0.0522(7) Uani 1 1 d . .
O3 O 0.5426(3) 0.5513(3) 0.5892(3) 0.0789(11) Uani 1 1 d . .
O4 O 0.2453(2) 0.9710(2) 0.3955(2) 0.0528(7) Uani 1 1 d . .
O5 O 0.1961(3) 1.1381(3) 0.2761(3) 0.0863(12) Uani 1 1 d . .
O6 O 0.2799(3) 1.0135(3) 0.2307(2) 0.0658(9) Uani 1 1 d . .
O7 O 0.1749(2) 0.7527(2) 0.5132(2) 0.0490(7) Uani 1 1 d . .
O8 O 0.16954(17) 0.8184(2) 0.30661(18) 0.0353(6) Uani 1 1 d . .
O10 O 0.2790(2) 0.6073(2) 0.3907(2) 0.0435(7) Uani 1 1 d D U
H10A H 0.328(2) 0.558(3) 0.394(3) 0.063(15) Uiso 1 1 d D .
H10B H 0.238(3) 0.571(3) 0.440(3) 0.068(15) Uiso 1 1 d D .
O11 O 0.0547(2) 0.6231(2) 0.3112(2) 0.0532(7) Uani 1 1 d . .
O12 O 0.35438(16) 0.7784(2) 0.21555(18) 0.0331(6) Uani 1 1 d . .
O13 O 0.37622(19) 0.6004(2) 0.1779(2) 0.0439(7) Uani 1 1 d . .
O14 O 0.0351(3) 0.4534(3) 0.3475(3) 0.0901(12) Uani 1 1 d . .
O15 O 0.1686(2) 0.5237(2) 0.2584(2) 0.0554(8) Uani 1 1 d . .
O16 O 0.2097(2) 0.9296(2) 0.0422(2) 0.0565(8) Uani 1 1 d . .
O17 O 0.2673(2) 0.9692(3) -0.1180(2) 0.0680(9) Uani 1 1 d . .
O18 O 0.2759(2) 0.7963(2) 0.0022(2) 0.0503(7) Uani 1 1 d . .
Pr1 Pr 0.33306(2) 0.80026(2) 0.37572(2) 0.03254(6) Uani 1 1 d . .
Pr2 Pr 0.19755(2) 0.72757(2) 0.19475(2) 0.03039(6) Uani 1 1 d . .
C37 C 0.2220(6) 0.3215(8) 0.6924(6) 0.167(4) Uani 1 1 d . .
H37A H 0.2763 0.3604 0.6918 0.250 Uiso 1 1 calc GR .
H37B H 0.2460 0.2426 0.7195 0.250 Uiso 1 1 calc GR .
H37C H 0.1665 0.3335 0.7369 0.250 Uiso 1 1 calc GR .
C38 C 0.1888(6) 0.3618(5) 0.5892(6) 0.117(3) Uani 1 1 d . .
H38A H 0.1333 0.3229 0.5904 0.141 Uiso 1 1 calc R .
H38B H 0.2440 0.3456 0.5456 0.141 Uiso 1 1 calc R .
O9 O 0.1547(3) 0.4809(3) 0.5418(3) 0.0891(12) Uani 1 1 d . .
H9 H 0.1007 0.4936 0.5705 0.134 Uiso 1 1 calc GR .

loop_
_atom_site_aniso_label
_atom_site_aniso_U_11
_atom_site_aniso_U_22
_atom_site_aniso_U_33
_atom_site_aniso_U_23
_atom_site_aniso_U_13
_atom_site_aniso_U_12
C1 0.074(3) 0.048(2) 0.027(2) -0.0066(19) -0.002(2) -0.024(2)
C2 0.104(4) 0.067(3) 0.035(3) -0.017(2) -0.001(3) -0.037(3)
C3 0.116(5) 0.067(3) 0.049(3) -0.034(3) 0.020(3) -0.032(3)
C4 0.081(4) 0.066(3) 0.080(4) -0.046(3) 0.021(3) -0.008(3)
C5 0.058(3) 0.066(3) 0.066(3) -0.040(3) -0.001(2) -0.003(2)
C6 0.059(3) 0.032(2) 0.029(2) -0.0106(17) -0.0127(18) -0.0071(19)
C7 0.070(3) 0.055(3) 0.046(3) -0.008(2) -0.021(2) -0.022(3)
C8 0.041(2) 0.049(3) 0.054(3) -0.009(2) -0.013(2) -0.009(2)
C9 0.036(2) 0.037(2) 0.037(2) -0.0072(18) -0.0051(17) -0.0024(17)
C10 0.028(2) 0.039(2) 0.041(2) -0.0086(18) 0.0011(17) 0.0015(17)
C11 0.034(2) 0.037(2) 0.054(3) -0.019(2) -0.0049(18) 0.0058(17)
C12 0.030(2) 0.042(2) 0.049(2) -0.0241(19) 0.0043(17) -0.0030(17)
C13 0.030(2) 0.070(3) 0.077(3) -0.046(3) 0.005(2) 0.000(2)
C14 0.035(2) 0.099(4) 0.084(4) -0.063(3) 0.018(2) -0.009(2)
C15 0.045(3) 0.097(4) 0.054(3) -0.045(3) 0.018(2) -0.019(3)
C16 0.035(2) 0.059(3) 0.041(2) -0.027(2) 0.0086(17) -0.0126(19)
C17 0.0254(18) 0.043(2) 0.038(2) -0.0209(18) 0.0076(15) -0.0086(16)
C18 0.064(3) 0.086(4) 0.029(2) -0.012(2) 0.012(2) -0.030(3)
C19 0.049(3) 0.063(3) 0.048(3) -0.028(2) 0.003(2) -0.011(2)
C20 0.067(3) 0.070(3) 0.048(3) -0.029(2) 0.011(2) -0.010(3)
C21 0.085(4) 0.064(3) 0.041(3) -0.028(2) 0.000(3) -0.009(3)
C22 0.072(3) 0.063(3) 0.050(3) -0.032(2) -0.013(2) -0.006(3)
C23 0.053(3) 0.042(2) 0.047(2) -0.024(2) -0.005(2) -0.008(2)
C24 0.037(2) 0.050(2) 0.040(2) -0.029(2) -0.0042(17) -0.0026(18)
C25 0.047(3) 0.070(3) 0.069(3) -0.041(3) -0.013(2) -0.009(2)
C26 0.038(2) 0.068(3) 0.061(3) -0.035(2) 0.001(2) -0.019(2)
C27 0.037(2) 0.041(2) 0.045(2) -0.0220(19) 0.0023(17) -0.0109(17)
C28 0.034(2) 0.044(2) 0.045(2) -0.0177(19) 0.0078(18) -0.0127(18)
C29 0.043(2) 0.046(2) 0.032(2) -0.0077(18) 0.0049(17) -0.0149(19)
C30 0.031(2) 0.047(2) 0.030(2) -0.0109(17) 0.0025(16) -0.0045(17)
C31 0.0255(18) 0.042(2) 0.0285(19) -0.0103(17) -0.0022(15) 0.0025(16)
C32 0.030(2) 0.042(2) 0.043(2) -0.0141(19) 0.0008(17) 0.0020(17)
C33 0.040(2) 0.062(3) 0.077(3) -0.039(3) 0.014(2) 0.001(2)
C34 0.037(2) 0.082(4) 0.076(3) -0.040(3) 0.023(2) -0.005(2)
C35 0.033(2) 0.066(3) 0.047(3) -0.018(2) 0.0103(19) -0.010(2)
C36 0.052(3) 0.042(2) 0.077(3) -0.028(2) -0.006(2) 0.005(2)
N1 0.0360(18) 0.0440(18) 0.0374(18) -0.0206(15) -0.0023(14) -0.0055(14)
N2 0.0383(18) 0.0427(18) 0.0319(17) -0.0129(15) 0.0021(14) -0.0104(15)
N3 0.0322(17) 0.0438(18) 0.0411(18) -0.0205(16) -0.0035(14) -0.0009(14)
N4 0.0302(16) 0.0360(17) 0.0345(17) -0.0122(14) -0.0017(13) 0.0022(13)
N5 0.046(2) 0.052(2) 0.050(2) -0.0138(19) 0.0033(17) -0.0179(19)
N6 0.0281(17) 0.055(2) 0.0363(19) -0.0087(17) 0.0008(14) -0.0045(16)
N7 0.051(2) 0.0377(19) 0.055(2) -0.0204(18) -0.0162(19) 0.0023(17)
N8 0.045(2) 0.047(2) 0.072(3) -0.031(2) -0.020(2) 0.0006(17)
O1 0.0485(18) 0.0504(17) 0.0437(17) -0.0151(14) -0.0021(13) -0.0002(14)
O2 0.0442(17) 0.0576(19) 0.0535(19) -0.0257(16) 0.0010(14) -0.0007(14)
O3 0.075(2) 0.069(2) 0.081(2) -0.028(2) -0.036(2) 0.0266(19)
O4 0.0536(18) 0.0543(18) 0.0512(19) -0.0272(16) -0.0103(15) 0.0078(15)
O5 0.110(3) 0.055(2) 0.095(3) -0.038(2) -0.057(2) 0.032(2)
O6 0.078(2) 0.057(2) 0.056(2) -0.0231(17) 0.0098(17) -0.0057(17)
O7 0.0408(16) 0.0707(19) 0.0286(14) -0.0160(14) 0.0065(12) -0.0113(14)
O8 0.0243(12) 0.0470(15) 0.0339(14) -0.0198(12) 0.0030(10) 0.0002(11)
O10 0.0379(16) 0.0393(15) 0.0412(16) -0.0089(13) 0.0030(13) -0.0024(13)
O11 0.0414(17) 0.0511(18) 0.062(2) -0.0225(16) 0.0113(14) -0.0082(14)
O12 0.0230(12) 0.0449(14) 0.0324(13) -0.0194(12) 0.0059(10) -0.0043(11)
O13 0.0342(14) 0.0391(15) 0.0556(17) -0.0215(13) 0.0021(13) 0.0021(12)
O14 0.082(3) 0.072(2) 0.116(3) -0.033(2) 0.026(2) -0.049(2)
O15 0.0521(18) 0.0489(17) 0.064(2) -0.0246(16) 0.0104(15) -0.0107(14)
O16 0.0588(19) 0.0508(18) 0.0419(17) -0.0123(14) 0.0073(14) 0.0102(14)
O17 0.057(2) 0.072(2) 0.0421(18) 0.0001(16) 0.0136(15) -0.0093(17)
O18 0.0527(18) 0.0517(18) 0.0429(17) -0.0197(14) 0.0059(13) -0.0057(14)
Pr1 0.02713(11) 0.03968(12) 0.02831(11) -0.01339(9) 0.00093(8) -0.00374(9)
Pr2 0.02464(10) 0.03379(11) 0.02944(11) -0.01223(9) 0.00090(8) -0.00143(8)
C37 0.124(7) 0.191(9) 0.103(6) -0.006(6) -0.015(5) 0.028(6)
C38 0.116(6) 0.087(5) 0.114(6) -0.024(4) 0.041(5) -0.005(4)
O9 0.079(3) 0.063(2) 0.086(3) -0.006(2) 0.029(2) -0.0022(19)

loop_
_atom_type_symbol
_atom_type_description
_atom_type_scat_dispersion_real
_atom_type_scat_dispersion_imag
_atom_type_scat_source
C C 0.0033 0.0016 'International Tables Vol C Tables 4.2.6.8 and 6.1.1.4'
H H 0.0000 0.0000 'International Tables Vol C Tables 4.2.6.8 and 6.1.1.4'
N N 0.0061 0.0033 'International Tables Vol C Tables 4.2.6.8 and 6.1.1.4'
O O 0.0106 0.0060 'International Tables Vol C Tables 4.2.6.8 and 6.1.1.4'
Pr Pr -0.2180 2.8214 'International Tables Vol C Tables 4.2.6.8 and 6.1.1.4'

loop_
_geom_angle_atom_site_label_1
_geom_angle_atom_site_label_2
_geom_angle_atom_site_label_3
_geom_angle
C6 C1 C2 120.9(5)
C6 C1 C7 116.9(4)
C7 C1 C2 122.3(4)
C1 C2 H2 119.9
C3 C2 C1 120.2(5)
C3 C2 H2 119.9
C2 C3 H3 120.0
C2 C3 C4 120.0(5)
C4 C3 H3 120.0
C3 C4 H4 119.2
C5 C4 C3 121.5(5)
C5 C4 H4 119.2
C4 C5 H5 119.7
C4 C5 C6 120.6(5)
C6 C5 H5 119.7
C1 C6 C5 116.8(4)
N3 C6 C1 124.4(4)
N3 C6 C5 118.6(4)
C1 C7 H7 120.2
C8 C7 C1 119.7(4)
C8 C7 H7 120.2
C7 C8 H8 120.5
C7 C8 C9 119.0(4)
C9 C8 H8 120.5
C8 C9 C10 118.7(4)
N3 C9 C8 123.4(4)
N3 C9 C10 117.7(3)
C9 C10 H10 119.1
N4 C10 C9 121.8(3)
N4 C10 H10 119.1
H11A C11 H11B 107.8
C12 C11 H11A 109.0
C12 C11 H11B 109.0
N4 C11 H11A 109.0
N4 C11 H11B 109.0
N4 C11 C12 113.0(3)
C13 C12 C11 122.1(4)
C13 C12 C17 119.3(4)
C17 C12 C11 118.5(3)
C12 C13 H13 119.5
C14 C13 C12 121.0(4)
C14 C13 H13 119.5
C13 C14 H14 120.0
C13 C14 C15 120.0(4)
C15 C14 H14 120.0
C14 C15 H15 120.2
C16 C15 C14 119.5(4)
C16 C15 H15 120.2
C15 C16 C17 121.2(4)
C15 C16 O7 124.5(4)
C17 C16 O7 114.3(3)
C16 C17 C12 119.1(3)
O8 C17 C12 121.0(3)
O8 C17 C16 119.8(3)
H18A C18 H18B 109.5
H18A C18 H18C 109.5
H18B C18 H18C 109.5
O7 C18 H18A 109.5
O7 C18 H18B 109.5
O7 C18 H18C 109.5
C20 C19 H19 119.8
C20 C19 C24 120.4(4)
C24 C19 H19 119.8
C19 C20 H20 119.6
C19 C20 C21 120.9(4)
C21 C20 H20 119.6
C20 C21 H21 119.7
C22 C21 C20 120.6(4)
C22 C21 H21 119.7
C21 C22 H22 119.8
C21 C22 C23 120.4(4)
C23 C22 H22 119.8
C24 C23 C22 119.7(4)
C25 C23 C22 123.0(4)
C25 C23 C24 117.3(4)
C23 C24 C19 118.0(4)
N1 C24 C19 118.6(3)
N1 C24 C23 123.3(3)
C23 C25 H25 120.3
C26 C25 C23 119.4(4)
C26 C25 H25 120.3
C25 C26 H26 120.3
C25 C26 C27 119.3(4)
C27 C26 H26 120.3
C26 C27 C28 119.3(3)
N1 C27 C26 123.8(4)
N1 C27 C28 116.9(3)
C27 C28 H28 119.3
N2 C28 C27 121.4(3)
N2 C28 H28 119.3
H29A C29 H29B 108.1
C30 C29 H29A 109.5
C30 C29 H29B 109.5
N2 C29 H29A 109.5
N2 C29 H29B 109.5
N2 C29 C30 110.7(3)
C31 C30 C29 118.8(3)
C31 C30 C35 119.3(4)
C35 C30 C29 121.9(4)
C32 C31 C30 119.3(3)
O12 C31 C30 121.1(3)
O12 C31 C32 119.6(3)
C31 C32 O13 114.6(3)
C33 C32 C31 121.2(4)
C33 C32 O13 124.2(4)
C32 C33 H33 120.6
C32 C33 C34 118.7(4)
C34 C33 H33 120.6
C33 C34 H34 119.4
C35 C34 C33 121.1(4)
C35 C34 H34 119.4
C30 C35 H35 119.9
C34 C35 C30 120.3(4)
C34 C35 H35 119.9
H36A C36 H36B 109.5
H36A C36 H36C 109.5
H36B C36 H36C 109.5
O13 C36 H36A 109.5
O13 C36 H36B 109.5
O13 C36 H36C 109.5
C24 N1 Pr1 126.4(2)
C27 N1 C24 116.5(3)
C27 N1 Pr1 113.1(2)
C28 N2 C29 118.3(3)
C28 N2 Pr1 121.6(2)
C29 N2 Pr1 120.0(2)
C6 N3 Pr2 127.2(2)
C9 N3 C6 116.6(3)
C9 N3 Pr2 116.1(2)
C10 N4 C11 117.6(3)
C10 N4 Pr2 122.3(2)
C11 N4 Pr2 120.0(2)
O11 N5 O15 116.9(3)
O11 N5 Pr2 58.18(19)
O14 N5 O11 121.8(4)
O14 N5 O15 121.3(4)
O14 N5 Pr2 176.0(3)
O15 N5 Pr2 58.89(19)
O17 N6 O16 121.0(4)
O17 N6 O18 122.4(4)
O18 N6 O16 116.6(3)
O1 N7 Pr1 58.09(18)
O2 N7 O1 117.2(3)
O2 N7 Pr1 59.93(18)
O3 N7 O1 120.8(4)
O3 N7 O2 122.0(4)
O3 N7 Pr1 170.0(3)
O5 N8 O4 120.3(4)
O5 N8 O6 122.2(4)
O6 N8 O4 117.4(3)
N7 O1 Pr1 97.0(2)
N7 O2 Pr1 95.2(2)
N8 O4 Pr1 101.0(2)
N8 O6 Pr1 93.0(2)
C16 O7 C18 115.8(3)
C16 O7 Pr1 111.6(2)
C18 O7 Pr1 132.2(2)
C17 O8 Pr1 118.7(2)
C17 O8 Pr2 132.6(2)
Pr2 O8 Pr1 105.85(8)
H10A O10 H10B 103(4)
Pr1 O10 H10A 115(3)
Pr1 O10 H10B 121(3)
Pr2 O10 H10A 114(3)
Pr2 O10 H10B 115(3)
Pr2 O10 Pr1 88.55(8)
N5 O11 Pr2 97.0(2)
C31 O12 Pr1 130.1(2)
C31 O12 Pr2 120.8(2)
Pr1 O12 Pr2 105.62(8)
C32 O13 C36 116.4(3)
C32 O13 Pr2 110.3(2)
C36 O13 Pr2 132.9(2)
N5 O15 Pr2 96.1(2)
N6 O16 Pr2 97.0(2)
N6 O18 Pr2 97.8(2)
N1 Pr1 N7 64.09(9)
N1 Pr1 Pr2 167.81(6)
N2 Pr1 N1 61.40(9)
N2 Pr1 N7 89.01(10)
N2 Pr1 O6 66.49(10)
N2 Pr1 O7 160.33(9)
N2 Pr1 O10 126.11(9)
N2 Pr1 Pr2 106.66(7)
N7 Pr1 Pr2 115.64(6)
O1 Pr1 N1 67.82(9)
O1 Pr1 N2 110.67(9)
O1 Pr1 N7 24.87(9)
O1 Pr1 O2 49.50(9)
O1 Pr1 O6 157.15(10)
O1 Pr1 O7 69.82(9)
O1 Pr1 O10 71.85(9)
O1 Pr1 Pr2 117.56(7)
O2 Pr1 N1 69.78(9)
O2 Pr1 N2 70.07(9)
O2 Pr1 N7 24.86(9)
O2 Pr1 O6 136.35(10)
O2 Pr1 O7 117.57(9)
O2 Pr1 O10 75.29(9)
O2 Pr1 Pr2 104.78(6)
O4 Pr1 N1 71.63(9)
O4 Pr1 N2 94.22(10)
O4 Pr1 N7 127.14(9)
O4 Pr1 O1 111.35(9)
O4 Pr1 O2 141.27(9)
O4 Pr1 O6 48.46(9)
O4 Pr1 O7 68.39(9)
O4 Pr1 O10 136.70(9)
O4 Pr1 Pr2 113.72(7)
O6 Pr1 N1 92.70(10)
O6 Pr1 N7 152.85(10)
O6 Pr1 O10 129.17(10)
O6 Pr1 Pr2 83.95(7)
O7 Pr1 N1 102.85(9)
O7 Pr1 N7 94.35(10)
O7 Pr1 O6 105.00(9)
O7 Pr1 O10 73.30(9)
O7 Pr1 Pr2 89.34(6)
O8 Pr1 N1 151.61(8)
O8 Pr1 N2 125.59(9)
O8 Pr1 N7 136.66(9)
O8 Pr1 O1 121.82(9)
O8 Pr1 O2 137.98(9)
O8 Pr1 O4 80.18(9)
O8 Pr1 O6 70.25(9)
O8 Pr1 O7 62.37(8)
O8 Pr1 O10 64.41(8)
O8 Pr1 Pr2 36.65(5)
O10 Pr1 N1 137.92(9)
O10 Pr1 N7 74.31(9)
O10 Pr1 Pr2 45.71(6)
O12 Pr1 N1 130.63(8)
O12 Pr1 N2 70.98(9)
O12 Pr1 N7 104.52(9)
O12 Pr1 O1 122.21(9)
O12 Pr1 O2 82.97(8)
O12 Pr1 O4 126.34(9)
O12 Pr1 O6 79.29(9)
O12 Pr1 O7 126.37(8)
O12 Pr1 O8 69.94(7)
O12 Pr1 O10 64.83(8)
O12 Pr1 Pr2 37.23(5)
N3 Pr2 N5 69.62(9)
N3 Pr2 Pr1 167.37(6)
N4 Pr2 N3 61.16(9)
N4 Pr2 N5 89.92(10)
N4 Pr2 O10 126.86(9)
N4 Pr2 O13 162.02(9)
N4 Pr2 O16 65.05(9)
N4 Pr2 Pr1 106.43(7)
N5 Pr2 Pr1 114.80(7)
O8 Pr2 N3 131.09(8)
O8 Pr2 N4 70.76(9)
O8 Pr2 N5 103.32(9)
O8 Pr2 O10 64.98(8)
O8 Pr2 O11 82.28(9)
O8 Pr2 O12 70.65(8)
O8 Pr2 O13 124.95(8)
O8 Pr2 O15 122.52(9)
O8 Pr2 O16 84.44(9)
O8 Pr2 O18 129.74(9)
O8 Pr2 Pr1 37.50(5)
O10 Pr2 N3 142.54(9)
O10 Pr2 N5 73.71(9)
O10 Pr2 O13 70.99(8)
O10 Pr2 Pr1 45.74(6)
O11 Pr2 N3 74.29(9)
O11 Pr2 N4 70.52(9)
O11 Pr2 N5 24.78(9)
O11 Pr2 O10 75.72(9)
O11 Pr2 O13 117.20(9)
O11 Pr2 O15 49.77(9)
O11 Pr2 O16 135.55(9)
O11 Pr2 O18 141.39(9)
O11 Pr2 Pr1 104.72(7)
O12 Pr2 N3 146.77(8)
O12 Pr2 N4 124.79(9)
O12 Pr2 N5 136.60(9)
O12 Pr2 O10 64.79(8)
O12 Pr2 O11 138.65(9)
O12 Pr2 O13 61.48(8)
O12 Pr2 O15 123.06(9)
O12 Pr2 O16 73.33(9)
O12 Pr2 O18 78.72(8)
O12 Pr2 Pr1 37.15(5)
O13 Pr2 N3 103.95(8)
O13 Pr2 N5 94.06(9)
O13 Pr2 Pr1 87.79(6)
O15 Pr2 N3 70.68(9)
O15 Pr2 N4 110.66(9)
O15 Pr2 N5 25.03(9)
O15 Pr2 O10 72.94(9)
O15 Pr2 O13 69.98(8)
O15 Pr2 O16 150.89(10)
O15 Pr2 O18 107.48(9)
O15 Pr2 Pr1 118.67(7)
O16 Pr2 N3 83.39(9)
O16 Pr2 N5 150.06(10)
O16 Pr2 O10 134.06(9)
O16 Pr2 O13 105.15(8)
O16 Pr2 Pr1 89.11(7)
O18 Pr2 N3 68.08(9)
O18 Pr2 N4 97.68(9)
O18 Pr2 N5 125.97(10)
O18 Pr2 O10 133.08(9)
O18 Pr2 O13 65.92(8)
O18 Pr2 O16 48.38(9)
O18 Pr2 Pr1 113.89(6)
H37A C37 H37B 109.5
H37A C37 H37C 109.5
H37B C37 H37C 109.5
C38 C37 H37A 109.5
C38 C37 H37B 109.5
C38 C37 H37C 109.5
C37 C38 H38A 109.1
C37 C38 H38B 109.1
C37 C38 O9 112.6(7)
H38A C38 H38B 107.8
O9 C38 H38A 109.1
O9 C38 H38B 109.1
C38 O9 H9 109.5

loop_
_geom_bond_atom_site_label_1
_geom_bond_atom_site_label_2
_geom_bond_distance
C1 C2 1.422(6)
C1 C6 1.398(5)
C1 C7 1.402(6)
C2 H2 0.9300
C2 C3 1.343(7)
C3 H3 0.9300
C3 C4 1.392(7)
C4 H4 0.9300
C4 C5 1.362(6)
C5 H5 0.9300
C5 C6 1.428(6)
C6 N3 1.346(5)
C7 H7 0.9300
C7 C8 1.356(6)
C8 H8 0.9300
C8 C9 1.406(5)
C9 C10 1.467(5)
C9 N3 1.329(4)
C10 H10 0.9300
C10 N4 1.263(5)
C11 H11A 0.9700
C11 H11B 0.9700
C11 C12 1.489(5)
C11 N4 1.468(5)
C12 C13 1.389(5)
C12 C17 1.393(5)
C13 H13 0.9300
C13 C14 1.371(6)
C14 H14 0.9300
C14 C15 1.386(6)
C15 H15 0.9300
C15 C16 1.375(5)
C16 C17 1.389(5)
C16 O7 1.394(5)
C17 O8 1.353(4)
C18 H18A 0.9600
C18 H18B 0.9600
C18 H18C 0.9600
C18 O7 1.437(4)
C19 H19 0.9300
C19 C20 1.363(6)
C19 C24 1.426(5)
C20 H20 0.9300
C20 C21 1.397(6)
C21 H21 0.9300
C21 C22 1.348(6)
C22 H22 0.9300
C22 C23 1.421(6)
C23 C24 1.408(5)
C23 C25 1.403(6)
C24 N1 1.358(4)
C25 H25 0.9300
C25 C26 1.360(6)
C26 H26 0.9300
C26 C27 1.391(5)
C27 C28 1.474(5)
C27 N1 1.335(4)
C28 H28 0.9300
C28 N2 1.262(5)
C29 H29A 0.9700
C29 H29B 0.9700
C29 C30 1.492(5)
C29 N2 1.473(4)
C30 C31 1.393(5)
C30 C35 1.395(5)
C31 C32 1.392(5)
C31 O12 1.352(4)
C32 C33 1.381(5)
C32 O13 1.394(4)
C33 H33 0.9300
C33 C34 1.387(6)
C34 H34 0.9300
C34 C35 1.370(6)
C35 H35 0.9300
C36 H36A 0.9600
C36 H36B 0.9600
C36 H36C 0.9600
C36 O13 1.435(4)
N1 Pr1 2.785(3)
N2 Pr1 2.602(3)
N3 Pr2 2.785(3)
N4 Pr2 2.620(3)
N5 O11 1.257(4)
N5 O14 1.217(4)
N5 O15 1.266(4)
N5 Pr2 2.976(4)
N6 O16 1.261(4)
N6 O17 1.221(4)
N6 O18 1.257(4)
N7 O1 1.264(4)
N7 O2 1.260(4)
N7 O3 1.221(4)
N7 Pr1 2.984(3)
N8 O4 1.265(4)
N8 O5 1.221(4)
N8 O6 1.245(4)
O1 Pr1 2.552(3)
O2 Pr1 2.593(3)
O4 Pr1 2.518(3)
O6 Pr1 2.695(3)
O7 Pr1 2.667(2)
O8 Pr1 2.406(2)
O8 Pr2 2.359(2)
O10 H10A 0.834(19)
O10 H10B 0.848(19)
O10 Pr1 2.723(3)
O10 Pr2 2.722(3)
O11 Pr2 2.548(3)
O12 Pr1 2.384(2)
O12 Pr2 2.388(2)
O13 Pr2 2.745(2)
O15 Pr2 2.562(3)
O16 Pr2 2.621(3)
O18 Pr2 2.606(3)
Pr1 Pr2 3.8017(4)
C37 H37A 0.9600
C37 H37B 0.9600
C37 H37C 0.9600
C37 C38 1.392(9)
C38 H38A 0.9700
C38 H38B 0.9700
C38 O9 1.441(7)
O9 H9 0.8200
